data_4117369
loop_
_publ_author_name
'Christopher M. Kareis'
'Saul H. Lapidus'
'Jae-Hyuk Her'
'Peter W. Stephens'
'Joel S. Miller'

_publ_section_title
;
 Non-Prussian Blue Structures and Magnetic Ordering of Na2MnII[MnII(CN)6]
 and Na2MnII[MnII(CN)6].2H2O
;
_journal_name_full 'Journal of the American Chemical Society'
_journal_page_first 2246
_journal_page_last 2254
_journal_paper_doi 10.1021/ja209799y
_journal_volume 134
_journal_year 2012
_chemical_formula_moiety 'C3 Mn N3, O, Na'
_chemical_formula_sum 'C3 Mn N3 Na O'
_chemical_formula_weight 171.99
_chemical_name_systematic
;
?
;
_space_group_IT_number 14
_symmetry_cell_setting monoclinic
_symmetry_Int_Tables_number 14
_symmetry_space_group_name_Hall '-P 2yn'
_symmetry_space_group_name_H-M 'P 1 21/n 1'
_cell_angle_alpha 90
_cell_angle_beta 92.4366(28)
_cell_angle_gamma 90
_cell_formula_units_Z 4
_cell_length_a 10.62816(32)
_cell_length_b 7.52341(23)
_cell_length_c 7.38769(22)
_cell_measurement_temperature 15
_cell_volume 590.19(3)
_computing_cell_refinement TOPAS-Academic
_computing_data_collection SPEC
_computing_data_reduction TOPAS-Academic
_computing_structure_refinement TOPAS-Academic
_computing_structure_solution TOPAS-Academic
_diffrn_ambient_temperature 15
_diffrn_detector 'NaI scintillation counter'
_diffrn_measurement_device_type 'Huber diffractometer'
_diffrn_radiation_monochromator 'Si(111) channel cut'
_diffrn_radiation_type synchrotron
_diffrn_radiation_wavelength 0.700015
_diffrn_source synchrotron
_pd_block_diffractogram_id 1-H2O_15K
_pd_instr_location
;
X16C, National Synchrotron Light Source, Brookhaven National Laboratory
;
_pd_meas_2theta_range_inc 0.005
_pd_meas_2theta_range_max 56.0
_pd_meas_2theta_range_min 6.0
_pd_meas_number_of_points 10001
_pd_meas_scan_method step
_pd_proc_2theta_range_inc 0.005
_pd_proc_2theta_range_max 56.0
_pd_proc_2theta_range_min 6.0
_pd_proc_ls_background_function
;
6 Pearson-Voight peaks and Chebyshev polynomial with 9 coefficients
;
_pd_proc_ls_pref_orient_corr
;
none
;
_pd_proc_ls_profile_function
;
Simple_Axial_model function with Rp=9999,Rs=330 in TOPAS-Academic
;
_pd_proc_ls_prof_R_factor 0.05939
_pd_proc_ls_prof_wR_expected 0.03875
_pd_proc_ls_prof_wR_factor 0.07219
_pd_proc_wavelength 0.700015
_pd_spec_mounting
;
capillary
;
_pd_spec_mount_mode transmission
_pd_spec_shape cylinder
_refine_ls_goodness_of_fit_all 1.863
_refine_ls_number_parameters 73
_refine_ls_weighting_details 1/(sigma*sigma)
_refine_ls_weighting_scheme sigma
_cod_data_source_file ja209799y_si_001_2.cif
_cod_data_source_block 1-H2O_15K
_cod_original_sg_symbol_H-M 'P 21/n'
_cod_database_code 4117369
_cod_database_fobs_code 4117369

loop_
_symmetry_equiv_pos_site_id
_symmetry_equiv_pos_as_xyz
1 x,y,z
2 1/2-x,1/2+y,1/2-z
3 -x,-y,-z
4 1/2+x,1/2-y,1/2+z

loop_
_atom_site_label
_atom_site_type_symbol
_atom_site_thermal_displace_type
_atom_site_fract_x
_atom_site_fract_y
_atom_site_fract_z
_atom_site_occupancy
_atom_site_U_iso_or_equiv
Mn1 Mn Uiso 0.50000 0.50000 0.50000 1.000 0.0014(1)
Mn2 Mn Uiso 0.50000 0.00000 1.00000 1.000 0.0014(1)
N1 N Uiso 0.5118(4) 0.3360(7) 0.7571(4) 1.000 0.0014(1)
N2 N Uiso 0.2869(2) 0.4913(14) 0.4800(8) 1.000 0.0014(1)
N3 N Uiso 0.5029(8) 0.2452(5) 0.3371(6) 1.000 0.0014(1)
C1 C Uiso 0.4999(7) 0.2181(5) 0.8434(9) 1.000 0.0014(1)
C2 C Uiso 0.1842(3) 0.4865(15) 0.4954(7) 1.000 0.0014(1)
C3 C Uiso 0.5029(6) 0.1564(5) 0.2184(5) 1.000 0.0014(1)
O1 O Uiso 0.2530(3) 0.2067(4) 0.2924(4) 1.000 0.0014(1)
Na1 Na Uiso 0.2437(4) 0.4331(5) 0.0423(5) 1.000 0.0542(15)

loop_
_geom_angle_atom_site_label_1
_geom_angle_atom_site_label_2
_geom_angle_atom_site_label_3
_geom_angle
_geom_angle_site_symmetry_1
_geom_angle_site_symmetry_3
_geom_angle_publ_flag
N1 Mn1 N2 93.4(2) . . yes
N1 Mn1 N3 89.03(16) . . yes
N1 Mn1 N1 180.00 . 3_666 yes
N1 Mn1 N2 86.6(2) . 3_666 yes
N1 Mn1 N3 90.97(16) . 3_666 yes
N2 Mn1 N3 88.7(3) . . yes
N1 Mn1 N2 86.6(2) 3_666 . yes
N2 Mn1 N2 180.00 . 3_666 yes
N2 Mn1 N3 91.3(3) . 3_666 yes
N1 Mn1 N3 90.98(16) 3_666 . yes
N2 Mn1 N3 91.3(3) 3_666 . yes
N3 Mn1 N3 180.00 . 3_666 yes
N1 Mn1 N2 93.4(2) 3_666 3_666 yes
N1 Mn1 N3 89.03(16) 3_666 3_666 yes
N2 Mn1 N3 88.7(3) 3_666 3_666 yes
C1 Mn2 C3 89.1(2) . 1_556 yes
C1 Mn2 C2 94.4(4) . 2_546 yes
C1 Mn2 C3 90.9(2) . 3_656 yes
C1 Mn2 C1 180.00 . 3_657 yes
C1 Mn2 C2 85.6(4) . 4_555 yes
C2 Mn2 C3 89.9(3) 2_546 1_556 yes
C3 Mn2 C3 180.00 1_556 3_656 yes
C1 Mn2 C3 90.9(2) 3_657 1_556 yes
C2 Mn2 C3 90.1(3) 4_555 1_556 yes
C2 Mn2 C3 90.1(3) 2_546 3_656 yes
C1 Mn2 C2 85.6(4) 3_657 2_546 yes
C2 Mn2 C2 180.00 2_546 4_555 yes
C1 Mn2 C3 89.1(2) 3_657 3_656 yes
C2 Mn2 C3 89.9(3) 4_555 3_656 yes
C1 Mn2 C2 94.4(4) 3_657 4_555 yes
Mn1 N1 C1 156.9(4) . . yes
Mn1 N2 C2 170.3(5) . . yes
Mn1 N3 C3 159.4(4) . . yes
Mn2 C1 N1 173.4(6) . . yes
Mn2 C2 N2 173.1(8) 2_556 . yes
Mn2 C3 N3 178.5(5) 1_554 . yes

loop_
_geom_bond_atom_site_label_1
_geom_bond_atom_site_label_2
_geom_bond_distance
_geom_bond_site_symmetry_2
_geom_bond_publ_flag
Mn1 N1 2.264(4) . yes
Mn1 N2 2.264(2) . yes
Mn1 N3 2.264(4) . yes
Mn1 N1 2.264(4) 3_666 yes
Mn1 N2 2.264(2) 3_666 yes
Mn1 N3 2.264(4) 3_666 yes
Mn2 C1 2.008(5) . yes
Mn2 C3 1.996(4) 1_556 yes
Mn2 C2 1.962(3) 2_546 yes
Mn2 C3 1.996(4) 3_656 yes
Mn2 C1 2.008(5) 3_657 yes
Mn2 C2 1.962(3) 4_555 yes
N1 C1 1.103(7) . yes
N2 C2 1.103(4) . yes
N3 C3 1.102(6) . yes

loop_
_geom_torsion_atom_site_label_1
_geom_torsion_atom_site_label_2
_geom_torsion_atom_site_label_3
_geom_torsion_atom_site_label_4
_geom_torsion
_geom_torsion_site_symmetry_1
_geom_torsion_publ_flag
N2 Mn1 N1 C1 62.9(13) . no
N3 Mn1 N1 C1 -25.7(13) . no
N2 Mn1 N1 C1 -117.1(13) 3_666 no
N3 Mn1 N1 C1 154.3(13) 3_666 no
N1 Mn1 N3 C3 -179(2) . no
N2 Mn1 N3 C3 88(2) . no
N1 Mn1 N3 C3 1(2) 3_666 no
N2 Mn1 N3 C3 -92(2) 3_666 no
